data_4027000
loop_
_publ_author_name
'Adele E. Pasqua'
'James J. Crawford'
'De-Liang Long'
'Rodolfo Marquez'

_publ_section_title
;
 Protecting Group Free, Stereocontrolled Synthesis of \b-Halo-enamides
;
_journal_name_full 'Journal of Organic Chemistry'
_journal_page_first 2149
_journal_page_last 2158
_journal_paper_doi 10.1021/jo202130e
_journal_volume 77
_journal_year 2012
_chemical_formula_sum 'C11 H17 I2 N O3'
_chemical_formula_weight 465.06
_chemical_name_systematic
;
 ?
;
_space_group_IT_number 19
_symmetry_cell_setting orthorhombic
_symmetry_space_group_name_Hall 'P 2ac 2ab'
_symmetry_space_group_name_H-M 'P 21 21 21'
_atom_sites_solution_hydrogens geom
_atom_sites_solution_primary direct
_atom_sites_solution_secondary difmap
_audit_creation_method SHELXL-97
_cell_angle_alpha 90.00
_cell_angle_beta 90.00
_cell_angle_gamma 90.00
_cell_formula_units_Z 4
_cell_length_a 7.9762(2)
_cell_length_b 13.5692(5)
_cell_length_c 14.1525(5)
_cell_measurement_reflns_used 6920
_cell_measurement_temperature 150(2)
_cell_measurement_theta_max 26.4
_cell_measurement_theta_min 2.87
_cell_volume 1531.73(9)
_computing_cell_refinement
;
CrysAlisPro, Oxford Diffraction Ltd.,
Version 1.171.34.44 (release 25-10-2010 CrysAlis171 .NET)
(compiled Oct 25 2010,18:11:34)
;
_computing_data_collection
;
CrysAlisPro, Oxford Diffraction Ltd.,
Version 1.171.34.44 (release 25-10-2010 CrysAlis171 .NET)
(compiled Oct 25 2010,18:11:34)
;
_computing_data_reduction
;
CrysAlisPro, Oxford Diffraction Ltd.,
Version 1.171.34.44 (release 25-10-2010 CrysAlis171 .NET)
(compiled Oct 25 2010,18:11:34)
;
_computing_structure_refinement 'SHELXL-97 (Sheldrick, 2008)'
_computing_structure_solution 'SHELXL-97 (Sheldrick, 2008)'
_diffrn_ambient_temperature 150(2)
_diffrn_detector_area_resol_mean 10.438
_diffrn_measured_fraction_theta_full 0.998
_diffrn_measured_fraction_theta_max 0.998
_diffrn_measurement_device_type 'Xcalibur, Atlas, Gemini Ultra'
_diffrn_measurement_method '\w & \p scans'
_diffrn_radiation_monochromator graphite
_diffrn_radiation_source 'fine-focus sealed tube'
_diffrn_radiation_type MoK\a
_diffrn_radiation_wavelength 0.71073
_diffrn_reflns_av_R_equivalents 0.0428
_diffrn_reflns_av_sigmaI/netI 0.0351
_diffrn_reflns_limit_h_max 9
_diffrn_reflns_limit_h_min -9
_diffrn_reflns_limit_k_max 16
_diffrn_reflns_limit_k_min -16
_diffrn_reflns_limit_l_max 17
_diffrn_reflns_limit_l_min -17
_diffrn_reflns_number 13046
_diffrn_reflns_theta_full 26.00
_diffrn_reflns_theta_max 26.00
_diffrn_reflns_theta_min 2.88
_diffrn_standards_decay_% none
_exptl_absorpt_coefficient_mu 4.104
_exptl_absorpt_correction_T_max 0.770
_exptl_absorpt_correction_T_min 0.466
_exptl_absorpt_correction_type analytical
_exptl_absorpt_process_details
;
CrysAlisPro, Oxford Diffraction Ltd.,
Version 1.171.34.44 (release 25-10-2010 CrysAlis171 .NET)
(compiled Oct 25 2010,18:11:34)
Analytical numeric absorption correction using a multifaceted crystal
            model based on expressions derived by R.C. Clark & J.S. Reid.
(Clark, R. C. & Reid, J. S. (1995). Acta Cryst. A51, 887-897)
;
_exptl_crystal_colour colourless
_exptl_crystal_density_diffrn 2.017
_exptl_crystal_density_meas ?
_exptl_crystal_description block
_exptl_crystal_F_000 880
_exptl_crystal_size_max 0.24
_exptl_crystal_size_mid 0.24
_exptl_crystal_size_min 0.07
_refine_diff_density_max 0.37
_refine_diff_density_min -0.58
_refine_diff_density_rms 0.09
_refine_ls_abs_structure_details 'Flack H D (1983), Acta Cryst. A39, 876-881'
_refine_ls_abs_structure_Flack -0.01(3)
_refine_ls_extinction_coef none
_refine_ls_extinction_method none
_refine_ls_goodness_of_fit_ref 1.027
_refine_ls_hydrogen_treatment mixed
_refine_ls_matrix_type full
_refine_ls_number_parameters 161
_refine_ls_number_reflns 2996
_refine_ls_number_restraints 1
_refine_ls_restrained_S_all 1.027
_refine_ls_R_factor_all 0.0257
_refine_ls_R_factor_gt 0.0227
_refine_ls_shift/su_max 0.001
_refine_ls_shift/su_mean 0.000
_refine_ls_structure_factor_coef Fsqd
_refine_ls_weighting_details 'calc w=1/[\s^2^(Fo^2^)+(0.0167P)^2^+0.1141P] where P=(Fo^2^+2Fc^2^)/3'
_refine_ls_weighting_scheme calc
_refine_ls_wR_factor_gt 0.0452
_refine_ls_wR_factor_ref 0.0463
_reflns_number_gt 2801
_reflns_number_total 2996
_reflns_threshold_expression >2\s(I)
_cod_data_source_file jo202130e_si_003.cif
_cod_data_source_block elisa211f2
_cod_depositor_comments
;
The following automatic conversions were performed:

'_exptl_crystal_density_meas' value 'none' was changed to '?' - the
value is perceived as not measured.

Automatic conversion script
Id: cif_fix_values 3008 2015-01-20 13:52:24Z robertas 
;
_cod_database_code 4027000

loop_
_symmetry_equiv_pos_as_xyz
'x, y, z'
'-x+1/2, -y, z+1/2'
'-x, y+1/2, -z+1/2'
'x+1/2, -y+1/2, -z'

loop_
_atom_site_label
_atom_site_type_symbol
_atom_site_fract_x
_atom_site_fract_y
_atom_site_fract_z
_atom_site_U_iso_or_equiv
_atom_site_adp_type
_atom_site_occupancy
_atom_site_symmetry_multiplicity
_atom_site_calc_flag
_atom_site_refinement_flags
I1 I 0.73727(4) 0.286328(19) 0.442127(15) 0.02420(8) Uani 1 1 d .
I2 I 0.73255(3) 0.025351(19) 0.429122(15) 0.02307(8) Uani 1 1 d .
O1 O 0.7454(4) 0.39095(18) 0.74271(15) 0.0222(6) Uani 1 1 d .
O2 O 0.8280(3) 0.5159(2) 0.84614(19) 0.0237(7) Uani 1 1 d .
O3 O 0.8095(4) 0.1411(2) 0.80097(19) 0.0383(9) Uani 1 1 d .
C1 C 0.7650(5) 0.3150(3) 0.8123(2) 0.0196(8) Uani 1 1 d .
H1 H 0.6575 0.3094 0.8483 0.023 Uiso 1 1 calc R
C2 C 0.9047(4) 0.3448(3) 0.8824(3) 0.0193(8) Uani 1 1 d .
C3 C 0.8533(5) 0.4456(3) 0.9194(3) 0.0242(10) Uani 1 1 d .
H3A H 0.7483 0.4389 0.9562 0.029 Uiso 1 1 calc R
H3B H 0.9413 0.4703 0.9627 0.029 Uiso 1 1 calc R
C4 C 0.7056(5) 0.4863(3) 0.7786(3) 0.0236(10) Uani 1 1 d .
C5 C 0.9130(5) 0.2742(4) 0.9665(3) 0.0284(10) Uani 1 1 d .
H5A H 0.9894 0.3009 1.0143 0.043 Uiso 1 1 calc R
H5B H 0.9541 0.2099 0.9452 0.043 Uiso 1 1 calc R
H5C H 0.8009 0.2667 0.9938 0.043 Uiso 1 1 calc R
C6 C 1.0736(5) 0.3505(4) 0.8323(3) 0.0279(10) Uani 1 1 d .
H6A H 1.0667 0.3979 0.7802 0.042 Uiso 1 1 calc R
H6B H 1.1028 0.2854 0.8072 0.042 Uiso 1 1 calc R
H6C H 1.1598 0.3718 0.8772 0.042 Uiso 1 1 calc R
C7 C 0.7234(6) 0.5560(3) 0.6956(3) 0.0313(10) Uani 1 1 d .
H7A H 0.7024 0.6237 0.7167 0.047 Uiso 1 1 calc R
H7B H 0.6422 0.5382 0.6466 0.047 Uiso 1 1 calc R
H7C H 0.8372 0.5512 0.6699 0.047 Uiso 1 1 calc R
C8 C 0.5290(5) 0.4893(4) 0.8197(3) 0.0332(11) Uani 1 1 d .
H8A H 0.5180 0.4384 0.8684 0.050 Uiso 1 1 calc R
H8B H 0.4472 0.4771 0.7693 0.050 Uiso 1 1 calc R
H8C H 0.5083 0.5542 0.8477 0.050 Uiso 1 1 calc R
C9 C 0.7923(5) 0.2192(3) 0.7596(3) 0.0236(9) Uani 1 1 d .
C10 C 0.7873(4) 0.1458(3) 0.6041(2) 0.0180(8) Uani 1 1 d .
H10 H 0.8037 0.0824 0.6311 0.022 Uiso 1 1 calc R
C11 C 0.7617(5) 0.1510(3) 0.5117(2) 0.0187(7) Uani 1 1 d .
N1 N 0.7919(4) 0.2264(3) 0.6640(2) 0.0205(7) Uani 1 1 d D
H1A H 0.769(5) 0.2829(18) 0.641(2) 0.025 Uiso 1 1 d D

loop_
_atom_site_aniso_label
_atom_site_aniso_U_11
_atom_site_aniso_U_22
_atom_site_aniso_U_33
_atom_site_aniso_U_23
_atom_site_aniso_U_13
_atom_site_aniso_U_12
I1 0.03251(15) 0.01911(14) 0.02096(12) 0.00364(10) -0.00226(13) 0.00138(12)
I2 0.03144(15) 0.01900(14) 0.01876(12) -0.00332(10) -0.00267(12) 0.00139(13)
O1 0.0316(15) 0.0176(14) 0.0173(12) -0.0002(10) -0.0020(15) -0.0011(15)
O2 0.0283(14) 0.0186(18) 0.0243(15) -0.0070(13) -0.0064(11) 0.0006(12)
O3 0.078(2) 0.020(2) 0.0170(15) 0.0034(13) -0.0070(15) -0.0047(16)
C1 0.024(2) 0.023(2) 0.0123(16) 0.0003(15) 0.0043(18) -0.0038(18)
C2 0.0216(18) 0.019(2) 0.017(2) -0.0004(19) -0.0005(15) -0.0013(19)
C3 0.028(2) 0.029(3) 0.015(2) -0.004(2) -0.0069(17) -0.0024(18)
C4 0.027(2) 0.022(3) 0.022(2) -0.0045(17) -0.0050(16) 0.0033(19)
C5 0.037(2) 0.031(3) 0.017(2) 0.004(2) -0.0075(17) -0.003(2)
C6 0.027(2) 0.031(3) 0.026(2) -0.003(2) -0.0001(17) 0.001(2)
C7 0.048(3) 0.020(2) 0.026(2) 0.0016(17) -0.007(2) 0.004(2)
C8 0.026(2) 0.045(3) 0.028(2) -0.008(2) -0.0044(17) 0.008(2)
C9 0.029(2) 0.024(3) 0.0184(19) -0.0016(18) 0.0001(16) -0.0044(19)
C10 0.0216(19) 0.012(2) 0.0199(19) 0.0012(15) 0.0000(15) -0.0025(19)
C11 0.0234(19) 0.0139(19) 0.0188(17) -0.0025(14) 0.0002(17) 0.001(3)
N1 0.0323(19) 0.0145(19) 0.0147(15) 0.0006(14) -0.0003(13) -0.0003(16)

loop_
_atom_type_symbol
_atom_type_description
_atom_type_scat_dispersion_real
_atom_type_scat_dispersion_imag
_atom_type_scat_source
I I -0.4742 1.8119 'International Tables Vol C Tables 4.2.6.8 and 6.1.1.4'
O O 0.0106 0.0060 'International Tables Vol C Tables 4.2.6.8 and 6.1.1.4'
N N 0.0061 0.0033 'International Tables Vol C Tables 4.2.6.8 and 6.1.1.4'
C C 0.0033 0.0016 'International Tables Vol C Tables 4.2.6.8 and 6.1.1.4'
H H 0.0000 0.0000 'International Tables Vol C Tables 4.2.6.8 and 6.1.1.4'

loop_
_geom_angle_atom_site_label_1
_geom_angle_atom_site_label_2
_geom_angle_atom_site_label_3
_geom_angle
C4 O1 C1 115.6(2)
C3 O2 C4 113.4(3)
O1 C1 C9 107.1(3)
O1 C1 C2 109.3(3)
C9 C1 C2 115.9(3)
O1 C1 H1 108.1
C9 C1 H1 108.1
C2 C1 H1 108.1
C3 C2 C6 110.7(4)
C3 C2 C5 107.9(3)
C6 C2 C5 110.8(3)
C3 C2 C1 105.2(3)
C6 C2 C1 110.6(3)
C5 C2 C1 111.5(3)
O2 C3 C2 112.9(3)
O2 C3 H3A 109.0
C2 C3 H3A 109.0
O2 C3 H3B 109.0
C2 C3 H3B 109.0
H3A C3 H3B 107.8
O2 C4 O1 110.0(3)
O2 C4 C7 106.3(3)
O1 C4 C7 105.6(3)
O2 C4 C8 111.7(3)
O1 C4 C8 111.4(3)
C7 C4 C8 111.5(4)
C2 C5 H5A 109.5
C2 C5 H5B 109.5
H5A C5 H5B 109.5
C2 C5 H5C 109.5
H5A C5 H5C 109.5
H5B C5 H5C 109.5
C2 C6 H6A 109.5
C2 C6 H6B 109.5
H6A C6 H6B 109.5
C2 C6 H6C 109.5
H6A C6 H6C 109.5
H6B C6 H6C 109.5
C4 C7 H7A 109.5
C4 C7 H7B 109.5
H7A C7 H7B 109.5
C4 C7 H7C 109.5
H7A C7 H7C 109.5
H7B C7 H7C 109.5
C4 C8 H8A 109.5
C4 C8 H8B 109.5
H8A C8 H8B 109.5
C4 C8 H8C 109.5
H8A C8 H8C 109.5
H8B C8 H8C 109.5
O3 C9 N1 122.9(4)
O3 C9 C1 121.7(3)
N1 C9 C1 115.4(4)
C11 C10 N1 124.5(4)
C11 C10 H10 117.8
N1 C10 H10 117.8
C10 C11 I2 121.9(3)
C10 C11 I1 121.7(3)
I2 C11 I1 116.39(15)
C9 N1 C10 123.6(4)
C9 N1 H1A 116(3)
C10 N1 H1A 118(3)

loop_
_geom_bond_atom_site_label_1
_geom_bond_atom_site_label_2
_geom_bond_distance
I1 C11 2.093(4)
I2 C11 2.080(4)
O1 C4 1.426(5)
O1 C1 1.434(4)
O2 C3 1.423(5)
O2 C4 1.424(4)
O3 C9 1.219(5)
C1 C9 1.515(5)
C1 C2 1.546(5)
C1 H1 1.0000
C2 C3 1.522(6)
C2 C6 1.524(5)
C2 C5 1.530(5)
C3 H3A 0.9900
C3 H3B 0.9900
C4 C7 1.514(6)
C4 C8 1.524(5)
C5 H5A 0.9800
C5 H5B 0.9800
C5 H5C 0.9800
C6 H6A 0.9800
C6 H6B 0.9800
C6 H6C 0.9800
C7 H7A 0.9800
C7 H7B 0.9800
C7 H7C 0.9800
C8 H8A 0.9800
C8 H8B 0.9800
C8 H8C 0.9800
C9 N1 1.356(5)
C10 C11 1.326(5)
C10 N1 1.384(5)
C10 H10 0.9500
N1 H1A 0.850(18)

loop_
_cod_related_entry_id
_cod_related_entry_database
_cod_related_entry_code
1 ChemSpider 30659477
